data_2106340
loop_
_publ_author_name
'Holmberg, B.'

_publ_section_title
;
 The crystal structure of Zr7 O9 F10
;
_journal_name_full 'Acta Crystallographica B (24,1968-38,1982)'
_journal_page_first 830
_journal_page_last 835
_journal_volume 26
_journal_year 1970
_chemical_formula_sum 'F9.71 O8.79 Zr7'
_chemical_name_systematic 'Zr7 O8.79 F9.71'
_space_group_IT_number 55
_symmetry_space_group_name_Hall '-P 2 2ab'
_symmetry_space_group_name_H-M 'P b a m'
_cell_angle_alpha 90
_cell_angle_beta 90
_cell_angle_gamma 90
_cell_formula_units_Z 2
_cell_length_a 6.443
_cell_length_b 26.851
_cell_length_c 4.071
_cell_volume 704.287
_citation_journal_id_ASTM ACBCAR
_cod_data_source_file Holmberg_ACBCAR_1970_1784.cif
_cod_data_source_block F9.71O8.79Zr7
_cod_database_code 2106340

loop_
_symmetry_equiv_pos_as_xyz
x,y,z
-x,-y,z
x+1/2,-y+1/2,-z
-x+1/2,y+1/2,-z
-x,-y,-z
x,y,-z
-x-1/2,y-1/2,z
x-1/2,-y-1/2,z

loop_
_atom_site_label
_atom_site_type_symbol
_atom_site_fract_x
_atom_site_fract_y
_atom_site_fract_z
_atom_site_occupancy
_atom_site_U_iso_or_equiv
Zr1 Zr+4 0 0 0 1 0.0
O8 O-2 0.4569 0.0681 0.5 0.45 0.0
F8 F-1 0.4569 0.0681 0.5 0.5 0.0
F10 F-1 0.4439 0.2188 0.5 0.5 0.0
F9 F-1 0.9933 0.1437 0.5 0.5 0.0
O10 O-2 0.4439 0.2188 0.5 0.45 0.0
O3 O-2 0.7308 0.104 0 0.474 0.0
F6 F-1 0.1332 0.2167 0 0.5 0.0
F2 F-1 0.123 0.0722 0 0.526 0.0
O6 O-2 0.1332 0.2167 0 0.45 0.0
F5 F-1 0.756 0.1969 0 0.5 0.0
O4 O-2 0.3573 0.1429 0 0.474 0.0
F4 F-1 0.3573 0.1429 0 0.526 0.0
Zr3 Zr+4 0.0028 0.1442 0 1 0.0
F1 F-1 0.6879 0.0095 0 0.526 0.0
Zr2 Zr+4 0.4484 0.0634 0 1 0.0
O1 O-2 0.6879 0.0095 0 0.474 0.0
F3 F-1 0.7308 0.104 0 0.526 0.0
O5 O-2 0.756 0.1969 0 0.474 0.0
Zr4 Zr+4 0.4401 0.2229 0 1 0.0
O2 O-2 0.123 0.0722 0 0.474 0.0
O9 O-2 0.9933 0.1437 0.5 0.45 0.0
O7 O-2 0 0 0.5 0.45 0.0
F7 F-1 0 0 0.5 0.5 0.0
